data_4331020
loop_
_publ_author_name
'Philip A. Smith'
'Carlos Crawford'
'Nuquie Beedoe'
'Zerihun Assefa'
'Richard E. Sykora'

_publ_contact_author_address
;University of South Alabama
Department of Chemistry
Chemistry Building, Room 223
Mobile  AL  36688-0002
;
_publ_contact_author_email rsykora@southalabama.edu
_publ_contact_author_fax 1(251)4607359
_publ_contact_author_name 'Richard E. Sykora'
_publ_contact_author_phone 1(251)4607422
_publ_section_title
;
 Synthesis, Crystal Structures, and Dual Donor Luminescence Sensitization
 in Novel Terbium Tetracyanoplatinates
;
_journal_name_full 'Inorganic Chemistry'
_journal_page_first 12230
_journal_page_last 12241
_journal_paper_doi 10.1021/ic3013975
_journal_volume 51
_journal_year 2012
_chemical_formula_moiety
;
C19 H15 N8 O5 Pt Tb, C2 H3 n
;
_chemical_formula_sum 'C21 H18 N9 O5 Pt Tb'
_chemical_formula_weight 830.45
_chemical_name_systematic
; 
 ? 
;
_space_group_IT_number 14
_symmetry_cell_setting monoclinic
_symmetry_space_group_name_Hall '-P 2ybc'
_symmetry_space_group_name_H-M 'P 1 21/c 1'
_atom_sites_solution_hydrogens geom
_atom_sites_solution_primary direct
_atom_sites_solution_secondary difmap
_audit_creation_method SHELXL-97
_cell_angle_alpha 90.00
_cell_angle_beta 105.550(2)
_cell_angle_gamma 90.00
_cell_formula_units_Z 4
_cell_length_a 12.8660(2)
_cell_length_b 15.1682(2)
_cell_length_c 13.6899(2)
_cell_measurement_reflns_used 11929
_cell_measurement_temperature 290(2)
_cell_measurement_theta_max 25.628
_cell_measurement_theta_min 3.0829
_cell_volume 2573.85(7)
_computing_cell_refinement '<i>CrysAlisPro</i> Oxford Diffraction, (2010)'
_computing_data_collection '<i>CrysAlisPro</i> Oxford Diffraction, (2010)'
_computing_data_reduction '<i>CrysAlisPro</i> Oxford Diffraction, (2010)'
_computing_molecular_graphics 'Olex2 (Dolomanov et al., 2008)'
_computing_structure_refinement 'Sheldrick (2008)'
_computing_structure_solution 'Sheldrick (2008)'
_diffrn_ambient_temperature 290(2)
_diffrn_detector_area_resol_mean 16.0514
_diffrn_measured_fraction_theta_full 0.999
_diffrn_measured_fraction_theta_max 0.999
_diffrn_measurement_device_type 'Oxford Excalibur, Eos'
_diffrn_measurement_method '\w scans'
_diffrn_radiation_monochromator graphite
_diffrn_radiation_source 'fine-focus sealed tube'
_diffrn_radiation_type MoK\a
_diffrn_radiation_wavelength 0.71073
_diffrn_reflns_av_R_equivalents 0.0255
_diffrn_reflns_av_sigmaI/netI 0.0286
_diffrn_reflns_limit_h_max 15
_diffrn_reflns_limit_h_min -15
_diffrn_reflns_limit_k_max 18
_diffrn_reflns_limit_k_min -18
_diffrn_reflns_limit_l_max 16
_diffrn_reflns_limit_l_min -16
_diffrn_reflns_number 18645
_diffrn_reflns_theta_full 25.68
_diffrn_reflns_theta_max 25.68
_diffrn_reflns_theta_min 3.09
_exptl_absorpt_coefficient_mu 8.204
_exptl_absorpt_correction_T_max 1.00000
_exptl_absorpt_correction_T_min 0.55813
_exptl_absorpt_correction_type multi-scan
_exptl_absorpt_process_details CrysAlisPro
_exptl_crystal_colour colorless
_exptl_crystal_density_diffrn 2.143
_exptl_crystal_description needle
_exptl_crystal_F_000 1560
_exptl_crystal_size_max 0.48
_exptl_crystal_size_mid 0.07
_exptl_crystal_size_min 0.04
_refine_diff_density_max 0.455
_refine_diff_density_min -0.337
_refine_diff_density_rms 0.083
_refine_ls_extinction_method none
_refine_ls_goodness_of_fit_ref 0.918
_refine_ls_hydrogen_treatment constr
_refine_ls_matrix_type full
_refine_ls_number_parameters 334
_refine_ls_number_reflns 4891
_refine_ls_number_restraints 0
_refine_ls_restrained_S_all 0.918
_refine_ls_R_factor_all 0.0230
_refine_ls_R_factor_gt 0.0159
_refine_ls_shift/su_max 0.003
_refine_ls_shift/su_mean 0.000
_refine_ls_structure_factor_coef Fsqd
_refine_ls_weighting_details 'calc w=1/[\s^2^(Fo^2^)+(0.0130P)^2^+0.0000P] where P=(Fo^2^+2Fc^2^)/3'
_refine_ls_weighting_scheme calc
_refine_ls_wR_factor_gt 0.0289
_refine_ls_wR_factor_ref 0.0295
_reflns_number_gt 4074
_reflns_number_total 4891
_reflns_threshold_expression >2\s(I)
_cod_data_source_file ic3013975_si_001_2.cif
_cod_data_source_block 1A
_cod_original_cell_volume 2573.85(6)
_cod_original_sg_symbol_H-M 'P 21/c'
_cod_database_code 4331020

loop_
_symmetry_equiv_pos_as_xyz
'x, y, z'
'-x, y+1/2, -z+1/2'
'-x, -y, -z'
'x, -y-1/2, z-1/2'

loop_
_atom_site_label
_atom_site_type_symbol
_atom_site_fract_x
_atom_site_fract_y
_atom_site_fract_z
_atom_site_U_iso_or_equiv
_atom_site_adp_type
_atom_site_occupancy
_atom_site_symmetry_multiplicity
_atom_site_calc_flag
_atom_site_refinement_flags
Tb1 Tb 0.281403(13) 0.183139(9) 0.308523(10) 0.02332(4) Uani 1 1 d .
Pt1 Pt 0.359477(10) 0.512623(7) 0.487824(8) 0.02159(4) Uani 1 1 d .
C1 C 0.3510(3) 0.39692(19) 0.4182(2) 0.0269(7) Uani 1 1 d .
C2 C 0.3306(3) 0.45185(18) 0.6070(2) 0.0261(7) Uani 1 1 d .
C3 C 0.3602(3) 0.6299(2) 0.5539(2) 0.0295(8) Uani 1 1 d .
C4 C 0.3884(3) 0.57440(19) 0.3691(2) 0.0302(8) Uani 1 1 d .
C5 C 0.4677(3) 0.1890(2) 0.5417(2) 0.0397(9) Uani 1 1 d .
H5 H 0.4789 0.2438 0.5159 0.048 Uiso 1 1 calc R
C6 C 0.5253(3) 0.1684(2) 0.6394(2) 0.0470(10) Uani 1 1 d .
H6 H 0.5753 0.2078 0.6777 0.056 Uiso 1 1 calc R
C7 C 0.5071(4) 0.0884(3) 0.6785(3) 0.0571(12) Uani 1 1 d .
H7 H 0.5428 0.0730 0.7448 0.069 Uiso 1 1 calc R
C8 C 0.4361(4) 0.0323(2) 0.6186(3) 0.0505(11) Uani 1 1 d .
H8 H 0.4234 -0.0226 0.6436 0.061 Uiso 1 1 calc R
C9 C 0.3821(3) 0.0557(2) 0.5206(2) 0.0326(8) Uani 1 1 d .
C10 C 0.3033(3) -0.00402(19) 0.4530(2) 0.0340(8) Uani 1 1 d .
C11 C 0.2941(3) -0.0923(2) 0.4775(3) 0.0501(10) Uani 1 1 d .
H11 H 0.3389 -0.1161 0.5365 0.060 Uiso 1 1 calc R
C12 C 0.2184(4) -0.1432(3) 0.4135(3) 0.0679(13) Uani 1 1 d .
H12 H 0.2126 -0.2026 0.4279 0.082 Uiso 1 1 calc R
C13 C 0.1505(4) -0.1072(2) 0.3277(3) 0.0596(12) Uani 1 1 d .
H13 H 0.0978 -0.1413 0.2844 0.071 Uiso 1 1 calc R
C14 C 0.1627(3) -0.0185(2) 0.3073(3) 0.0382(8) Uani 1 1 d .
C15 C 0.0862(3) 0.0270(2) 0.2218(2) 0.0369(8) Uani 1 1 d .
C16 C -0.0018(3) -0.0151(3) 0.1597(3) 0.0593(11) Uani 1 1 d .
H16 H -0.0133 -0.0747 0.1688 0.071 Uiso 1 1 calc R
C17 C -0.0721(4) 0.0309(3) 0.0848(3) 0.0659(12) Uani 1 1 d .
H17 H -0.1310 0.0025 0.0421 0.079 Uiso 1 1 calc R
C18 C -0.0561(3) 0.1179(3) 0.0724(3) 0.0536(11) Uani 1 1 d .
H18 H -0.1040 0.1506 0.0225 0.064 Uiso 1 1 calc R
C19 C 0.0337(3) 0.1564(3) 0.1365(2) 0.0459(9) Uani 1 1 d .
H19 H 0.0455 0.2160 0.1279 0.055 Uiso 1 1 calc R
C20 C 0.1438(5) 0.5203(4) 0.1478(5) 0.112(2) Uani 1 1 d .
C21 C 0.1238(6) 0.6156(4) 0.1549(5) 0.177(4) Uani 1 1 d .
H21A H 0.0678 0.6338 0.0968 0.266 Uiso 1 1 calc R
H21B H 0.1888 0.6476 0.1570 0.266 Uiso 1 1 calc R
H21C H 0.1020 0.6273 0.2154 0.266 Uiso 1 1 calc R
N1 N 0.3419(2) 0.32927(17) 0.38054(18) 0.0363(7) Uani 1 1 d .
N2 N 0.3142(2) 0.41599(16) 0.67478(18) 0.0329(7) Uani 1 1 d .
N3 N 0.3607(3) 0.69733(18) 0.5903(2) 0.0460(8) Uani 1 1 d .
N4 N 0.4066(3) 0.61092(17) 0.30322(19) 0.0438(8) Uani 1 1 d .
N5 N 0.1143(3) 0.25578(18) 0.3922(2) 0.0393(7) Uani 1 1 d .
N6 N 0.3970(2) 0.13481(16) 0.48255(17) 0.0291(6) Uani 1 1 d .
N7 N 0.2401(2) 0.03147(15) 0.36755(19) 0.0299(6) Uani 1 1 d .
N8 N 0.1046(2) 0.11338(17) 0.21005(19) 0.0346(7) Uani 1 1 d .
N9 N 0.1609(5) 0.4490(3) 0.1447(4) 0.132(2) Uani 1 1 d .
O1 O 0.1182(2) 0.28076(15) 0.30526(16) 0.0459(6) Uani 1 1 d .
O2 O 0.1829(2) 0.20411(15) 0.43825(16) 0.0456(6) Uani 1 1 d .
O3 O 0.0397(3) 0.2818(2) 0.4259(2) 0.0856(10) Uani 1 1 d .
O4 O 0.46323(18) 0.19329(12) 0.30465(14) 0.0342(5) Uani 1 1 d .
H4A H 0.5080 0.2333 0.3317 0.051 Uiso 1 1 d .
H4B H 0.4921 0.1620 0.2675 0.051 Uiso 1 1 d .
O5 O 0.2459(2) 0.27587(13) 0.16194(14) 0.0415(6) Uani 1 1 d .
H5B H 0.2178 0.3264 0.1634 0.062 Uiso 1 1 d .
H5C H 0.2449 0.2566 0.1034 0.062 Uiso 1 1 d .

loop_
_atom_site_aniso_label
_atom_site_aniso_U_11
_atom_site_aniso_U_22
_atom_site_aniso_U_33
_atom_site_aniso_U_23
_atom_site_aniso_U_13
_atom_site_aniso_U_12
Tb1 0.03261(10) 0.01920(8) 0.02011(8) -0.00140(6) 0.01042(7) 0.00042(6)
Pt1 0.02819(7) 0.01773(6) 0.01949(6) 0.00100(5) 0.00753(5) -0.00168(5)
C1 0.035(2) 0.0235(17) 0.0229(17) 0.0060(14) 0.0092(15) 0.0013(15)
C2 0.030(2) 0.0212(16) 0.0279(17) -0.0008(14) 0.0087(16) 0.0014(14)
C3 0.039(2) 0.0258(17) 0.0216(17) 0.0033(14) 0.0039(16) -0.0044(15)
C4 0.037(2) 0.0241(16) 0.0326(18) -0.0022(14) 0.0155(17) 0.0013(15)
C5 0.048(2) 0.043(2) 0.0297(19) 0.0021(17) 0.0116(18) 0.0057(18)
C6 0.049(3) 0.056(2) 0.032(2) -0.0098(18) 0.0027(19) 0.014(2)
C7 0.084(4) 0.055(3) 0.025(2) 0.0053(19) 0.002(2) 0.021(2)
C8 0.074(3) 0.039(2) 0.036(2) 0.0143(18) 0.011(2) 0.013(2)
C9 0.037(2) 0.0361(19) 0.0288(18) 0.0061(15) 0.0160(17) 0.0116(16)
C10 0.043(2) 0.0262(18) 0.0385(19) 0.0050(15) 0.0216(18) 0.0069(16)
C11 0.055(3) 0.036(2) 0.060(3) 0.0198(19) 0.018(2) 0.007(2)
C12 0.082(4) 0.030(2) 0.092(3) 0.014(2) 0.024(3) -0.010(2)
C13 0.067(3) 0.031(2) 0.077(3) -0.002(2) 0.013(3) -0.014(2)
C14 0.041(2) 0.0296(17) 0.049(2) -0.0040(17) 0.0216(19) -0.0067(17)
C15 0.037(2) 0.0341(19) 0.042(2) -0.0067(16) 0.0164(19) -0.0073(17)
C16 0.052(3) 0.052(2) 0.069(3) -0.011(2) 0.008(2) -0.023(2)
C17 0.042(3) 0.091(4) 0.058(3) -0.010(3) 0.001(2) -0.022(3)
C18 0.034(2) 0.076(3) 0.045(2) 0.004(2) 0.000(2) -0.004(2)
C19 0.046(3) 0.054(2) 0.037(2) -0.0002(18) 0.010(2) -0.003(2)
C20 0.130(6) 0.114(5) 0.120(5) 0.043(4) 0.086(4) 0.051(5)
C21 0.249(9) 0.119(5) 0.236(8) 0.078(5) 0.189(7) 0.106(6)
N1 0.049(2) 0.0270(15) 0.0341(16) -0.0044(12) 0.0138(15) -0.0003(13)
N2 0.0425(19) 0.0298(14) 0.0303(15) 0.0062(12) 0.0165(15) 0.0019(13)
N3 0.065(2) 0.0307(17) 0.0412(17) -0.0061(14) 0.0113(17) -0.0016(15)
N4 0.065(2) 0.0395(17) 0.0354(16) 0.0093(14) 0.0276(17) -0.0010(16)
N5 0.052(2) 0.0320(16) 0.0439(18) -0.0065(14) 0.0307(17) 0.0051(15)
N6 0.0342(17) 0.0299(15) 0.0228(14) 0.0044(12) 0.0069(13) 0.0035(13)
N7 0.0390(18) 0.0263(14) 0.0279(14) 0.0023(12) 0.0152(14) 0.0016(13)
N8 0.0341(18) 0.0367(16) 0.0339(16) -0.0016(13) 0.0105(14) -0.0014(14)
N9 0.196(6) 0.087(3) 0.148(4) 0.039(3) 0.107(4) 0.058(4)
O1 0.0548(18) 0.0498(14) 0.0341(13) -0.0002(12) 0.0138(13) 0.0138(13)
O2 0.0617(19) 0.0439(14) 0.0375(14) 0.0067(11) 0.0240(14) 0.0150(14)
O3 0.096(3) 0.087(2) 0.096(2) 0.0161(18) 0.065(2) 0.043(2)
O4 0.0363(14) 0.0343(12) 0.0363(12) -0.0159(10) 0.0171(11) -0.0066(11)
O5 0.0657(19) 0.0328(12) 0.0271(12) 0.0030(10) 0.0144(12) 0.0023(12)

loop_
_atom_type_symbol
_atom_type_description
_atom_type_scat_dispersion_real
_atom_type_scat_dispersion_imag
_atom_type_scat_source
C C 0.0033 0.0016 'International Tables Vol C Tables 4.2.6.8 and 6.1.1.4'
H H 0.0000 0.0000 'International Tables Vol C Tables 4.2.6.8 and 6.1.1.4'
N N 0.0061 0.0033 'International Tables Vol C Tables 4.2.6.8 and 6.1.1.4'
O O 0.0106 0.0060 'International Tables Vol C Tables 4.2.6.8 and 6.1.1.4'
Tb Tb -0.1723 4.1537 'International Tables Vol C Tables 4.2.6.8 and 6.1.1.4'
Pt Pt -1.7033 8.3905 'International Tables Vol C Tables 4.2.6.8 and 6.1.1.4'

loop_
_geom_angle_atom_site_label_1
_geom_angle_atom_site_label_2
_geom_angle_atom_site_label_3
_geom_angle
_geom_angle_site_symmetry_1
_geom_angle_site_symmetry_3
O4 Tb1 O5 84.85(8) . .
O4 Tb1 O2 135.45(8) . .
O5 Tb1 O2 120.63(8) . .
O4 Tb1 N1 75.04(8) . .
O5 Tb1 N1 77.03(7) . .
O2 Tb1 N1 76.33(8) . .
O4 Tb1 N2 70.02(8) . 4_565
O5 Tb1 N2 76.72(7) . 4_565
O2 Tb1 N2 146.02(8) . 4_565
N1 Tb1 N2 137.64(8) . 4_565
O4 Tb1 N7 111.05(8) . .
O5 Tb1 N7 142.18(8) . .
O2 Tb1 N7 72.30(8) . .
N1 Tb1 N7 139.21(8) . .
N2 Tb1 N7 77.19(8) 4_565 .
O4 Tb1 N8 140.05(7) . .
O5 Tb1 N8 81.81(8) . .
O2 Tb1 N8 82.89(8) . .
N1 Tb1 N8 136.68(9) . .
N2 Tb1 N8 70.31(8) 4_565 .
N7 Tb1 N8 63.80(9) . .
O4 Tb1 N6 72.96(8) . .
O5 Tb1 N6 152.08(8) . .
O2 Tb1 N6 69.38(8) . .
N1 Tb1 N6 80.95(8) . .
N2 Tb1 N6 109.95(8) 4_565 .
N7 Tb1 N6 64.06(9) . .
N8 Tb1 N6 126.11(8) . .
O4 Tb1 O1 140.85(7) . .
O5 Tb1 O1 70.98(8) . .
O2 Tb1 O1 50.20(7) . .
N1 Tb1 O1 69.90(9) . .
N2 Tb1 O1 129.51(8) 4_565 .
N7 Tb1 O1 106.80(8) . .
N8 Tb1 O1 67.58(8) . .
N6 Tb1 O1 116.87(7) . .
O4 Tb1 N5 145.67(7) . .
O5 Tb1 N5 96.46(8) . .
O2 Tb1 N5 24.52(7) . .
N1 Tb1 N5 71.90(8) . .
N2 Tb1 N5 143.77(9) 4_565 .
N7 Tb1 N5 88.76(8) . .
N8 Tb1 N5 73.51(8) . .
N6 Tb1 N5 92.76(8) . .
O1 Tb1 N5 25.68(7) . .
C1 Pt1 C2 89.19(11) . .
C1 Pt1 C3 177.12(13) . .
C2 Pt1 C3 91.18(11) . .
C1 Pt1 C4 91.29(11) . .
C2 Pt1 C4 179.53(11) . .
C3 Pt1 C4 88.35(11) . .
N1 C1 Pt1 176.3(3) . .
N2 C2 Pt1 179.1(3) . .
N3 C3 Pt1 179.0(3) . .
N4 C4 Pt1 178.3(3) . .
N6 C5 C6 123.6(3) . .
N6 C5 H5 118.2 . .
C6 C5 H5 118.2 . .
C7 C6 C5 118.3(4) . .
C7 C6 H6 120.8 . .
C5 C6 H6 120.8 . .
C8 C7 C6 118.6(3) . .
C8 C7 H7 120.7 . .
C6 C7 H7 120.7 . .
C7 C8 C9 120.6(3) . .
C7 C8 H8 119.7 . .
C9 C8 H8 119.7 . .
N6 C9 C8 121.3(3) . .
N6 C9 C10 116.7(3) . .
C8 C9 C10 122.0(3) . .
N7 C10 C11 121.6(3) . .
N7 C10 C9 116.8(3) . .
C11 C10 C9 121.7(3) . .
C12 C11 C10 118.9(4) . .
C12 C11 H11 120.6 . .
C10 C11 H11 120.6 . .
C11 C12 C13 120.3(3) . .
C11 C12 H12 119.8 . .
C13 C12 H12 119.8 . .
C12 C13 C14 118.4(4) . .
C12 C13 H13 120.8 . .
C14 C13 H13 120.8 . .
N7 C14 C13 121.8(3) . .
N7 C14 C15 116.6(3) . .
C13 C14 C15 121.4(3) . .
N8 C15 C16 121.2(4) . .
N8 C15 C14 116.5(3) . .
C16 C15 C14 122.3(3) . .
C17 C16 C15 119.8(4) . .
C17 C16 H16 120.1 . .
C15 C16 H16 120.1 . .
C18 C17 C16 120.1(4) . .
C18 C17 H17 120.0 . .
C16 C17 H17 120.0 . .
C17 C18 C19 117.5(4) . .
C17 C18 H18 121.2 . .
C19 C18 H18 121.2 . .
N8 C19 C18 124.1(4) . .
N8 C19 H19 118.0 . .
C18 C19 H19 118.0 . .
N9 C20 C21 178.2(9) . .
C20 C21 H21A 109.5 . .
C20 C21 H21B 109.5 . .
H21A C21 H21B 109.5 . .
C20 C21 H21C 109.5 . .
H21A C21 H21C 109.5 . .
H21B C21 H21C 109.5 . .
C1 N1 Tb1 166.7(3) . .
C2 N2 Tb1 171.3(2) . 4_566
O2 N5 O3 122.5(3) . .
O2 N5 O1 118.3(3) . .
O3 N5 O1 119.1(3) . .
O2 N5 Tb1 56.82(15) . .
O3 N5 Tb1 176.0(2) . .
O1 N5 Tb1 61.48(16) . .
C5 N6 C9 117.5(3) . .
C5 N6 Tb1 121.6(2) . .
C9 N6 Tb1 120.7(2) . .
C14 N7 C10 118.9(3) . .
C14 N7 Tb1 119.9(2) . .
C10 N7 Tb1 120.7(2) . .
C19 N8 C15 117.3(3) . .
C19 N8 Tb1 122.0(2) . .
C15 N8 Tb1 120.1(2) . .
N5 O1 Tb1 92.83(19) . .
N5 O2 Tb1 98.66(17) . .
Tb1 O4 H4A 126.6 . .
Tb1 O4 H4B 124.8 . .
H4A O4 H4B 107.9 . .
Tb1 O5 H5B 119.8 . .
Tb1 O5 H5C 122.7 . .
H5B O5 H5C 115.7 . .

loop_
_geom_bond_atom_site_label_1
_geom_bond_atom_site_label_2
_geom_bond_distance
_geom_bond_site_symmetry_2
Tb1 O4 2.359(2) .
Tb1 O5 2.3921(19) .
Tb1 O2 2.463(2) .
Tb1 N1 2.465(3) .
Tb1 N2 2.491(2) 4_565
Tb1 N7 2.541(2) .
Tb1 N8 2.543(3) .
Tb1 N6 2.554(2) .
Tb1 O1 2.560(2) .
Tb1 N5 2.910(3) .
Pt1 C1 1.986(3) .
Pt1 C2 1.994(3) .
Pt1 C3 1.994(3) .
Pt1 C4 1.995(3) .
C1 N1 1.140(3) .
C2 N2 1.143(3) .
C3 N3 1.137(4) .
C4 N4 1.135(3) .
C5 N6 1.328(4) .
C5 C6 1.380(4) .
C5 H5 0.9300 .
C6 C7 1.373(5) .
C6 H6 0.9300 .
C7 C8 1.353(5) .
C7 H7 0.9300 .
C8 C9 1.382(4) .
C8 H8 0.9300 .
C9 N6 1.342(4) .
C9 C10 1.483(5) .
C10 N7 1.345(4) .
C10 C11 1.393(4) .
C11 C12 1.362(5) .
C11 H11 0.9300 .
C12 C13 1.375(5) .
C12 H12 0.9300 .
C13 C14 1.392(4) .
C13 H13 0.9300 .
C14 N7 1.344(4) .
C14 C15 1.483(5) .
C15 N8 1.349(4) .
C15 C16 1.377(5) .
C16 C17 1.363(5) .
C16 H16 0.9300 .
C17 C18 1.354(5) .
C17 H17 0.9300 .
C18 C19 1.379(5) .
C18 H18 0.9300 .
C19 N8 1.335(4) .
C19 H19 0.9300 .
C20 N9 1.106(6) .
C20 C21 1.475(7) .
C21 H21A 0.9600 .
C21 H21B 0.9600 .
C21 H21C 0.9600 .
N2 Tb1 2.491(2) 4_566
N5 O2 1.222(3) .
N5 O3 1.237(4) .
N5 O1 1.263(3) .
O4 H4A 0.8501 .
O4 H4B 0.8501 .
O5 H5B 0.8500 .
O5 H5C 0.8500 .
